data_7061597
loop_
_publ_author_name
'Nayek, Nayana'
'Karmakar, Pintu'
'Mandal, Mullicka'
'Karmakar, Indrajit'
'Brahmachari, Goutam'

_publ_section_title
;
 Photochemical and electrochemical regioselective cross-dehydrogenative
 C(sp2)--H sulfenylation and selenylation of substituted
 benzo[a]phenazin-5-ols
;
_journal_issue 28
_journal_name_full 'New Journal of Chemistry'
_journal_page_first 13483
_journal_page_last 13497
_journal_paper_doi 10.1039/D2NJ02224A
_journal_volume 46
_journal_year 2022
_chemical_formula_moiety 'C22 H14 N2 O S'
_chemical_formula_sum 'C22 H14 N2 O S'
_chemical_formula_weight 354.41
_space_group_crystal_system monoclinic
_space_group_IT_number 14
_space_group_name_Hall '-P 2yn'
_space_group_name_H-M_alt 'P 1 21/n 1'
_atom_sites_solution_hydrogens geom
_atom_sites_solution_primary direct
_atom_sites_solution_secondary difmap
_audit_creation_date 2021-04-12
_audit_creation_method
;
Olex2 1.2-ac21
(compiled 2015.09.16 svn.r134, GUI svn.r4998)
;
_audit_update_record
;
2021-11-30 deposited with the CCDC.	2022-06-13 downloaded from the CCDC.
;
_cell_angle_alpha 90.00
_cell_angle_beta 91.399(3)
_cell_angle_gamma 90.00
_cell_formula_units_Z 4
_cell_length_a 12.9621(4)
_cell_length_b 8.5724(3)
_cell_length_c 14.8322(6)
_cell_measurement_reflns_used 1919
_cell_measurement_temperature 150.02(18)
_cell_measurement_theta_max 27.9140
_cell_measurement_theta_min 2.7390
_cell_volume 1647.61(10)
_computing_cell_refinement 'CrysAlisPro 1.171.39.46e (Rigaku OD, 2018)'
_computing_data_collection 'CrysAlisPro 1.171.39.46e (Rigaku OD, 2018)'
_computing_data_reduction 'CrysAlisPro 1.171.39.46e (Rigaku OD, 2018)'
_computing_molecular_graphics 'Olex2 (Dolomanov et al., 2009)'
_computing_publication_material 'Olex2 (Dolomanov et al., 2009)'
_computing_structure_refinement 'ShelXL (Sheldrick, 2008)'
_computing_structure_solution 'ShelXT (Sheldrick, 2015)'
_diffrn_ambient_environment N~2~
_diffrn_ambient_temperature 150.02(18)
_diffrn_detector 'CCD plate'
_diffrn_detector_area_resol_mean 15.9974
_diffrn_detector_type Eos
_diffrn_measured_fraction_theta_full 0.986
_diffrn_measured_fraction_theta_max 0.986
_diffrn_measurement_details
;
List of Runs (angles in degrees, time in seconds):

  # Type    Start    End  Width  t~exp~   \w     \q     \k     \f   Frames
#--------------------------------------------------------------------------
  1  \w    -36.00  62.00   1.00  110.66    --   26.84 -37.00-180.00   98
  2  \w    -32.00  50.00   1.00  110.66    --   26.84 -60.00 -56.00   82
  3  \w     82.00 119.00   1.00  110.66    --   26.84 178.00   0.00   37
;
_diffrn_measurement_device 'four-circle diffractometer'
_diffrn_measurement_device_type 'SuperNova, Dual, Cu at home/near, Eos'
_diffrn_measurement_method '\w scans'
_diffrn_orient_matrix_type 'CrysAlisPro convention (1999,Acta A55,543-557)'
_diffrn_orient_matrix_UB_11 -0.0382393000
_diffrn_orient_matrix_UB_12 0.0222058000
_diffrn_orient_matrix_UB_13 -0.0325559000
_diffrn_orient_matrix_UB_21 -0.0108342000
_diffrn_orient_matrix_UB_22 -0.0797241000
_diffrn_orient_matrix_UB_23 -0.0088224000
_diffrn_orient_matrix_UB_31 -0.0376029000
_diffrn_orient_matrix_UB_32 0.0004589000
_diffrn_orient_matrix_UB_33 0.0339353000
_diffrn_radiation_monochromator mirror
_diffrn_radiation_probe x-ray
_diffrn_radiation_type MoK\a
_diffrn_radiation_wavelength 0.71073
_diffrn_reflns_av_R_equivalents 0.0528
_diffrn_reflns_av_unetI/netI 0.0764
_diffrn_reflns_limit_h_max 14
_diffrn_reflns_limit_h_min -16
_diffrn_reflns_limit_k_max 11
_diffrn_reflns_limit_k_min -4
_diffrn_reflns_limit_l_max 19
_diffrn_reflns_limit_l_min -9
_diffrn_reflns_number 5264
_diffrn_reflns_theta_full 28.34
_diffrn_reflns_theta_max 28.34
_diffrn_reflns_theta_min 2.06
_diffrn_source 'micro-focus sealed X-ray tube'
_diffrn_source_type 'SuperNova (Mo) X-ray Source'
_exptl_absorpt_coefficient_mu 0.210
_exptl_absorpt_correction_T_max 1.000
_exptl_absorpt_correction_T_min 0.638
_exptl_absorpt_correction_type gaussian
_exptl_absorpt_process_details
;
CrysAlisPro 1.171.39.46e (Rigaku Oxford Diffraction, 2018)
Numerical absorption correction based on gaussian integration over
			a multifaceted crystal model
Empirical absorption correction using spherical harmonics,
 implemented in SCALE3 ABSPACK scaling algorithm.
;
_exptl_crystal_density_diffrn 1.429
_exptl_crystal_density_method 'not measured'
_exptl_crystal_description monoclinic
_exptl_crystal_F_000 736
_exptl_crystal_size_max 0.334
_exptl_crystal_size_mid 0.131
_exptl_crystal_size_min 0.118
_refine_diff_density_max 0.729
_refine_diff_density_min -0.758
_refine_diff_density_rms 0.096
_refine_ls_extinction_method none
_refine_ls_goodness_of_fit_ref 1.049
_refine_ls_hydrogen_treatment constr
_refine_ls_matrix_type full
_refine_ls_number_parameters 236
_refine_ls_number_reflns 3561
_refine_ls_number_restraints 0
_refine_ls_restrained_S_all 1.049
_refine_ls_R_factor_all 0.0858
_refine_ls_R_factor_gt 0.0673
_refine_ls_shift/su_max 0.001
_refine_ls_shift/su_mean 0.000
_refine_ls_structure_factor_coef Fsqd
_refine_ls_weighting_details 'calc w=1/[\s^2^(Fo^2^)+(0.1110P)^2^+0.4404P] where P=(Fo^2^+2Fc^2^)/3'
_refine_ls_weighting_scheme calc
_refine_ls_wR_factor_gt 0.1783
_refine_ls_wR_factor_ref 0.2057
_reflns_number_gt 2722
_reflns_number_total 3561
_reflns_threshold_expression >2sigma(I)
_cod_data_source_file d2nj02224a2.cif
_cod_data_source_block gb_1852_lt_mo
_cod_depositor_comments 'Adding full bibliography for 7061597.cif.'
_cod_original_cell_volume 1647.60(10)
_cod_database_code 7061597
_chemical_oxdiff_formula 'C88 H56 N8 O4 S4'
_reflns_odcompleteness_completeness 98.42
_reflns_odcompleteness_iscentric 1
_reflns_odcompleteness_theta 26.32
_olex2_refinement_description
;
1. Fixed Uiso
 At 1.2 times of:
  All C(H) groups
 At 1.5 times of:
  All O(H) groups
2.a Aromatic/amide H refined with riding coordinates:
 C22(H22), C13(H13), C11(H11), C18(H18), C6(H6), C10(H10), C3(H3), C19(H19),
 C5(H5), C20(H20), C21(H21), C4(H4), C12(H12)
2.b Idealised tetrahedral OH refined as rotating group:
 O1(H1)
;
_olex2_date_sample_data_collection 2021-04-09
_olex2_submission_special_instructions 'No special instructions were received'
_oxdiff_exptl_absorpt_empirical_details
;
Empirical correction (ABSPACK) includes:
- Absorption correction using spherical harmonics
- Frame scaling
;
_oxdiff_exptl_absorpt_empirical_full_max 4.454
_oxdiff_exptl_absorpt_empirical_full_min 0.649

loop_
_space_group_symop_id
_space_group_symop_operation_xyz
1 'x, y, z'
2 '-x+1/2, y+1/2, -z+1/2'
3 '-x, -y, -z'
4 'x-1/2, -y-1/2, z-1/2'

loop_
_atom_site_label
_atom_site_type_symbol
_atom_site_fract_x
_atom_site_fract_y
_atom_site_fract_z
_atom_site_U_iso_or_equiv
_atom_site_adp_type
_atom_site_occupancy
_atom_site_calc_flag
_atom_site_disorder_assembly
_atom_site_disorder_group
_atom_site_refinement_flags_posn
S1 S 0.19707(5) 0.48214(9) 0.74958(4) 0.0222(2) Uani 1 d . . .
O1 O 0.18373(13) 0.2484(3) 0.59908(13) 0.0284(5) Uani 1 d . . .
H1 H 0.1654 0.2121 0.6473 0.043 Uiso 1 calc . . GR
N1 N 0.42100(16) 0.5836(3) 0.75483(14) 0.0202(5) Uani 1 d . . .
N2 N 0.57665(16) 0.4591(3) 0.65211(15) 0.0211(5) Uani 1 d . . .
C15 C 0.27049(19) 0.3076(4) 0.60893(17) 0.0225(6) Uani 1 d . . .
C1 C 0.3952(2) 0.4770(3) 0.69109(17) 0.0189(6) Uani 1 d . . .
C17 C 0.12423(19) 0.6160(3) 0.68147(16) 0.0193(6) Uani 1 d . . .
C2 C 0.52198(19) 0.6282(4) 0.77266(17) 0.0215(6) Uani 1 d . . .
C16 C 0.29488(19) 0.4219(4) 0.67698(17) 0.0195(6) Uani 1 d . . .
C9 C 0.4559(2) 0.3134(4) 0.56161(16) 0.0204(6) Uani 1 d . . .
C8 C 0.48053(19) 0.4192(4) 0.63657(17) 0.0200(6) Uani 1 d . . .
C14 C 0.3542(2) 0.2613(4) 0.54726(17) 0.0212(6) Uani 1 d . . .
C7 C 0.5993(2) 0.5608(4) 0.72089(18) 0.0212(6) Uani 1 d . . .
C22 C 0.01861(19) 0.6247(4) 0.69414(19) 0.0254(7) Uani 1 d . . .
H22 H -0.0126 0.5596 0.7355 0.030 Uiso 1 calc . . R
C13 C 0.3309(2) 0.1634(4) 0.47479(18) 0.0270(7) Uani 1 d . . .
H13 H 0.2636 0.1280 0.4655 0.032 Uiso 1 calc . . R
C11 C 0.5080(2) 0.1694(4) 0.43086(18) 0.0280(7) Uani 1 d . . .
H11 H 0.5591 0.1385 0.3917 0.034 Uiso 1 calc . . R
C18 C 0.1703(2) 0.7163(4) 0.62064(18) 0.0243(6) Uani 1 d . . .
H18 H 0.2411 0.7119 0.6125 0.029 Uiso 1 calc . . R
C6 C 0.7032(2) 0.6014(4) 0.73977(19) 0.0268(7) Uani 1 d . . .
H6 H 0.7554 0.5578 0.7060 0.032 Uiso 1 calc . . R
C10 C 0.5328(2) 0.2653(4) 0.50247(17) 0.0232(6) Uani 1 d . . .
H10 H 0.6006 0.2983 0.5118 0.028 Uiso 1 calc . . R
C3 C 0.5469(2) 0.7362(4) 0.84048(18) 0.0241(6) Uani 1 d . . .
H3 H 0.4954 0.7822 0.8740 0.029 Uiso 1 calc . . R
C19 C 0.1109(2) 0.8217(4) 0.57267(19) 0.0285(7) Uani 1 d . . .
H19 H 0.1421 0.8894 0.5327 0.034 Uiso 1 calc . . R
C5 C 0.7272(2) 0.7037(4) 0.8068(2) 0.0295(7) Uani 1 d . . .
H5 H 0.7960 0.7279 0.8197 0.035 Uiso 1 calc . . R
C20 C 0.0052(2) 0.8281(4) 0.5832(2) 0.0312(7) Uani 1 d . . .
H20 H -0.0348 0.8973 0.5490 0.037 Uiso 1 calc . . R
C21 C -0.0401(2) 0.7313(4) 0.6447(2) 0.0294(7) Uani 1 d . . .
H21 H -0.1109 0.7372 0.6531 0.035 Uiso 1 calc . . R
C4 C 0.6488(2) 0.7733(4) 0.8569(2) 0.0287(7) Uani 1 d . . .
H4 H 0.6661 0.8454 0.9016 0.034 Uiso 1 calc . . R
C12 C 0.4072(2) 0.1182(4) 0.41644(19) 0.0302(7) Uani 1 d . . .
H12 H 0.3910 0.0538 0.3677 0.036 Uiso 1 calc . . R

loop_
_atom_site_aniso_label
_atom_site_aniso_U_11
_atom_site_aniso_U_22
_atom_site_aniso_U_33
_atom_site_aniso_U_23
_atom_site_aniso_U_13
_atom_site_aniso_U_12
S1 0.0149(4) 0.0302(5) 0.0221(4) 0.0050(3) 0.0083(3) 0.0015(3)
O1 0.0197(10) 0.0366(14) 0.0293(10) 0.0019(10) 0.0084(8) -0.0068(9)
N1 0.0145(11) 0.0233(14) 0.0229(10) 0.0038(10) 0.0037(8) 0.0013(9)
N2 0.0153(11) 0.0229(14) 0.0254(11) 0.0062(10) 0.0061(9) 0.0001(9)
C15 0.0186(13) 0.0256(17) 0.0234(13) 0.0073(12) 0.0033(10) -0.0003(11)
C1 0.0160(12) 0.0210(16) 0.0197(12) 0.0065(11) 0.0046(10) -0.0010(10)
C17 0.0187(12) 0.0214(15) 0.0180(11) -0.0023(11) 0.0052(9) 0.0008(11)
C2 0.0167(12) 0.0238(16) 0.0240(12) 0.0080(12) 0.0049(10) -0.0003(11)
C16 0.0140(12) 0.0240(16) 0.0209(12) 0.0037(12) 0.0076(9) 0.0013(11)
C9 0.0202(13) 0.0216(16) 0.0197(12) 0.0083(11) 0.0058(10) 0.0021(11)
C8 0.0150(12) 0.0224(16) 0.0230(12) 0.0063(12) 0.0079(10) 0.0024(11)
C14 0.0199(13) 0.0205(16) 0.0234(13) 0.0059(12) 0.0070(10) -0.0002(11)
C7 0.0178(13) 0.0186(15) 0.0276(13) 0.0051(12) 0.0071(11) -0.0001(11)
C22 0.0148(12) 0.0275(18) 0.0342(15) 0.0018(13) 0.0083(10) 0.0006(11)
C13 0.0261(14) 0.0284(18) 0.0267(13) 0.0010(13) 0.0042(11) -0.0007(13)
C11 0.0302(15) 0.0283(18) 0.0260(13) 0.0059(13) 0.0112(11) 0.0050(13)
C18 0.0203(13) 0.0277(17) 0.0251(13) -0.0006(13) 0.0065(10) -0.0040(12)
C6 0.0186(13) 0.0253(17) 0.0368(15) 0.0027(13) 0.0073(11) 0.0012(12)
C10 0.0211(13) 0.0229(16) 0.0260(13) 0.0061(12) 0.0070(10) 0.0035(11)
C3 0.0227(13) 0.0248(17) 0.0253(13) 0.0035(12) 0.0074(10) 0.0023(12)
C19 0.0315(16) 0.0253(17) 0.0290(14) 0.0052(13) 0.0083(12) -0.0004(13)
C5 0.0192(13) 0.0308(19) 0.0386(16) 0.0057(14) 0.0021(11) -0.0041(12)
C20 0.0303(15) 0.0299(19) 0.0335(15) 0.0018(14) 0.0011(12) 0.0073(13)
C21 0.0200(13) 0.0279(18) 0.0404(16) 0.0009(14) 0.0049(12) 0.0015(12)
C4 0.0274(15) 0.0282(18) 0.0306(14) 0.0022(14) 0.0011(11) -0.0042(13)
C12 0.0374(16) 0.0286(19) 0.0249(14) -0.0018(13) 0.0044(12) 0.0020(14)

loop_
_atom_type_symbol
_atom_type_description
_atom_type_scat_dispersion_real
_atom_type_scat_dispersion_imag
_atom_type_scat_source
C C 0.0033 0.0016 'International Tables Vol C Tables 4.2.6.8 and 6.1.1.4'
H H 0.0000 0.0000 'International Tables Vol C Tables 4.2.6.8 and 6.1.1.4'
N N 0.0061 0.0033 'International Tables Vol C Tables 4.2.6.8 and 6.1.1.4'
O O 0.0106 0.0060 'International Tables Vol C Tables 4.2.6.8 and 6.1.1.4'
S S 0.1246 0.1234 'International Tables Vol C Tables 4.2.6.8 and 6.1.1.4'

loop_
_exptl_crystal_face_index_h
_exptl_crystal_face_index_k
_exptl_crystal_face_index_l
_exptl_crystal_face_perp_dist
-13 1 16 0.0706
-6 -11 -7 0.1508
6 11 7 0.1508
13 0 15 0.0721
-14 0 -13 0.0395
6 -10 8 0.1610
1 12 -2 0.1533
-5 8 -15 0.1078
-16 -4 -6 0.0469
-14 -4 12 0.0685
2 3 20 0.0787
12 -1 -16 0.0579

loop_
_geom_angle_atom_site_label_1
_geom_angle_atom_site_label_2
_geom_angle_atom_site_label_3
_geom_angle
_geom_angle_site_symmetry_1
_geom_angle_site_symmetry_3
_geom_angle_publ_flag
C16 S1 C17 102.80(12) . . ?
C15 O1 H1 109.5 . . ?
C1 N1 C2 122.5(2) . . ?
C8 N2 C7 119.0(2) . . ?
O1 C15 C16 123.1(2) . . ?
O1 C15 C14 119.4(3) . . ?
C16 C15 C14 117.5(2) . . ?
N1 C1 C16 123.2(2) . . ?
N1 C1 C8 115.9(2) . . ?
C16 C1 C8 120.9(3) . . ?
C22 C17 S1 117.9(2) . . ?
C22 C17 C18 119.6(3) . . ?
C18 C17 S1 122.4(2) . . ?
N1 C2 C7 117.9(3) . . ?
N1 C2 C3 121.4(2) . . ?
C3 C2 C7 120.7(2) . . ?
C15 C16 S1 118.72(19) . . ?
C1 C16 S1 119.4(2) . . ?
C1 C16 C15 121.7(2) . . ?
C14 C9 C8 119.9(2) . . ?
C14 C9 C10 119.4(3) . . ?
C10 C9 C8 120.7(2) . . ?
N2 C8 C1 122.7(3) . . ?
N2 C8 C9 119.0(2) . . ?
C9 C8 C1 118.2(2) . . ?
C9 C14 C15 121.2(3) . . ?
C13 C14 C15 119.1(2) . . ?
C13 C14 C9 119.7(2) . . ?
N2 C7 C2 121.8(2) . . ?
N2 C7 C6 119.4(2) . . ?
C2 C7 C6 118.7(3) . . ?
C17 C22 H22 120.2 . . ?
C21 C22 C17 119.6(3) . . ?
C21 C22 H22 120.2 . . ?
C14 C13 H13 119.8 . . ?
C12 C13 C14 120.4(3) . . ?
C12 C13 H13 119.8 . . ?
C10 C11 H11 119.7 . . ?
C10 C11 C12 120.6(3) . . ?
C12 C11 H11 119.7 . . ?
C17 C18 H18 120.1 . . ?
C19 C18 C17 119.9(3) . . ?
C19 C18 H18 120.1 . . ?
C7 C6 H6 119.8 . . ?
C5 C6 C7 120.4(3) . . ?
C5 C6 H6 119.8 . . ?
C9 C10 H10 120.0 . . ?
C11 C10 C9 120.1(3) . . ?
C11 C10 H10 120.0 . . ?
C2 C3 H3 120.5 . . ?
C4 C3 C2 119.0(3) . . ?
C4 C3 H3 120.5 . . ?
C18 C19 H19 119.6 . . ?
C18 C19 C20 120.8(3) . . ?
C20 C19 H19 119.6 . . ?
C6 C5 H5 119.8 . . ?
C6 C5 C4 120.4(3) . . ?
C4 C5 H5 119.8 . . ?
C19 C20 H20 120.3 . . ?
C21 C20 C19 119.4(3) . . ?
C21 C20 H20 120.3 . . ?
C22 C21 H21 119.7 . . ?
C20 C21 C22 120.7(3) . . ?
C20 C21 H21 119.7 . . ?
C3 C4 C5 120.8(3) . . ?
C3 C4 H4 119.6 . . ?
C5 C4 H4 119.6 . . ?
C13 C12 C11 119.9(3) . . ?
C13 C12 H12 120.0 . . ?
C11 C12 H12 120.0 . . ?

loop_
_geom_bond_atom_site_label_1
_geom_bond_atom_site_label_2
_geom_bond_distance
_geom_bond_site_symmetry_2
_geom_bond_publ_flag
S1 C17 1.784(3) . ?
S1 C16 1.761(3) . ?
O1 H1 0.8200 . ?
O1 C15 1.239(3) . ?
N1 C1 1.351(4) . ?
N1 C2 1.383(3) . ?
N2 C8 1.307(3) . ?
N2 C7 1.368(4) . ?
C15 C16 1.436(4) . ?
C15 C14 1.490(4) . ?
C1 C16 1.395(4) . ?
C1 C8 1.472(4) . ?
C17 C22 1.388(4) . ?
C17 C18 1.391(4) . ?
C2 C7 1.402(4) . ?
C2 C3 1.399(4) . ?
C9 C8 1.464(4) . ?
C9 C14 1.403(4) . ?
C9 C10 1.406(4) . ?
C14 C13 1.392(4) . ?
C7 C6 1.412(4) . ?
C22 H22 0.9300 . ?
C22 C21 1.387(4) . ?
C13 H13 0.9300 . ?
C13 C12 1.385(4) . ?
C11 H11 0.9300 . ?
C11 C10 1.375(4) . ?
C11 C12 1.391(4) . ?
C18 H18 0.9300 . ?
C18 C19 1.374(4) . ?
C6 H6 0.9300 . ?
C6 C5 1.356(4) . ?
C10 H10 0.9300 . ?
C3 H3 0.9300 . ?
C3 C4 1.374(4) . ?
C19 H19 0.9300 . ?
C19 C20 1.383(4) . ?
C5 H5 0.9300 . ?
C5 C4 1.407(4) . ?
C20 H20 0.9300 . ?
C20 C21 1.376(4) . ?
C21 H21 0.9300 . ?
C4 H4 0.9300 . ?
C12 H12 0.9300 . ?

loop_
_exptl_oxdiff_crystal_face_indexfrac_h
_exptl_oxdiff_crystal_face_indexfrac_k
_exptl_oxdiff_crystal_face_indexfrac_l
_exptl_oxdiff_crystal_face_x
_exptl_oxdiff_crystal_face_y
_exptl_oxdiff_crystal_face_z
-12.9427 1.0873 16.0416 -0.0032 -0.0880 1.0316
-6.1186 -10.9002 -6.9468 0.2181 0.9966 -0.0107
6.1186 10.9002 6.9468 -0.2181 -0.9966 0.0107
13.1742 0.0678 15.0063 -0.9908 -0.2805 0.0139
-14.1644 -0.0560 -13.0014 0.9637 0.2726 0.0914
6.0541 -9.8433 8.0559 -0.7123 0.6481 0.0412
1.0313 11.8447 -2.0662 0.2909 -0.9373 -0.1035
-5.1075 7.8285 -15.0591 0.8594 -0.4359 -0.3154
-16.1364 -3.9685 -5.9660 0.7232 0.5438 0.4025
-13.9942 -3.8734 12.0618 0.0564 0.3540 0.9338
2.1672 3.0699 20.0159 -0.6663 -0.4448 0.5992
11.9378 -1.0863 -16.0401 0.0416 0.0988 -0.9937
